data_4036493
loop_
_publ_author_name
'De Rosa, Michael'
'Arnold, David'
'Hartline, Douglas'
'Truong, Linda'
'Verner, Roman'
'Wang, Tianwei'
'Westin, Christian'

_publ_section_title
;
 Effect of Bronsted Acids and Bases, and Lewis Acid (Sn(2+)) on the
 Regiochemistry of the Reaction of Amines with
 Trifluoromethyl-\b-diketones: Reaction of 3-Aminopyrrole to Selectively
 Produce Regioisomeric 1H-Pyrrolo[3,2-b]pyridines.
;
_journal_issue 24
_journal_name_full 'The Journal of organic chemistry'
_journal_page_first 12288
_journal_page_last 12299
_journal_paper_doi 10.1021/acs.joc.5b02192
_journal_volume 80
_journal_year 2015
_chemical_formula_moiety '2(C27 H21 B O2)'
_chemical_formula_sum 'C54 H42 B2 O4'
_chemical_formula_weight 172.55
_chemical_name_common 12
_chemical_name_systematic (Z)-3-(Diphenylboryloxy)-1,3-diphenylprop-2-en-1-one
_space_group_crystal_system triclinic
_space_group_IT_number 2
_space_group_name_Hall '-P 1'
_space_group_name_H-M_alt 'P -1'
_atom_sites_solution_hydrogens geom
_atom_sites_solution_primary direct
_audit_creation_date 2015-08-31
_audit_creation_method
;
Olex2 1.2
(compiled 2015.01.26 svn.r3150 for OlexSys, GUI svn.r4998)
;
_cell_angle_alpha 76.874(7)
_cell_angle_beta 81.153(9)
_cell_angle_gamma 80.376(8)
_cell_formula_units_Z 4
_cell_length_a 8.109(3)
_cell_length_b 12.250(5)
_cell_length_c 21.727(9)
_cell_measurement_reflns_used 3200
_cell_measurement_temperature 298
_cell_measurement_theta_max 23.501
_cell_measurement_theta_min 2.313
_cell_volume 2057.2(14)
_computing_data_collection 'SMART v5.625 (Bruker, 2001)'
_computing_molecular_graphics 'Olex2 (Dolomanov et al., 2009)'
_computing_publication_material 'Olex2 (Dolomanov et al., 2009)'
_computing_structure_refinement 'ShelXL (Sheldrick, 2008)'
_computing_structure_solution 'XS (Sheldrick, 2008)'
_diffrn_ambient_temperature 298
_diffrn_measured_fraction_theta_full 0.923
_diffrn_measured_fraction_theta_max 0.884
_diffrn_measurement_device_type 'Bruker SMART APEX'
_diffrn_measurement_method 'phi and omega scans'
_diffrn_radiation_monochromator graphite
_diffrn_radiation_type MoK\a
_diffrn_radiation_wavelength 0.71073
_diffrn_reflns_av_R_equivalents 0.0648
_diffrn_reflns_av_unetI/netI 0.1096
_diffrn_reflns_Laue_measured_fraction_full 0.923
_diffrn_reflns_Laue_measured_fraction_max 0.884
_diffrn_reflns_limit_h_max 10
_diffrn_reflns_limit_h_min -9
_diffrn_reflns_limit_k_max 16
_diffrn_reflns_limit_k_min -16
_diffrn_reflns_limit_l_max 26
_diffrn_reflns_limit_l_min -29
_diffrn_reflns_number 16152
_diffrn_reflns_point_group_measured_fraction_full 0.923
_diffrn_reflns_point_group_measured_fraction_max 0.884
_diffrn_reflns_theta_full 25.242
_diffrn_reflns_theta_max 28.426
_diffrn_reflns_theta_min 1.723
_diffrn_source_current 32.0
_diffrn_source_power 1.6
_diffrn_source_voltage 50.0
_exptl_absorpt_coefficient_mu 0.077
_exptl_absorpt_correction_T_max 1.00
_exptl_absorpt_correction_T_min 0.601640
_exptl_absorpt_correction_type multi-scan
_exptl_absorpt_process_details
;
SADABS was used for absorption correction.
R(int) was 0.1062 before and 0.0780 after correction.
The Ratio of minimum to maximum transmission is 0.6016.
The \l/2 correction factor is 0.0015.
;
_exptl_crystal_colour yellow
_exptl_crystal_density_diffrn 1.254
_exptl_crystal_description block
_exptl_crystal_F_000 816
_exptl_crystal_size_max 0.23
_exptl_crystal_size_mid 0.21
_exptl_crystal_size_min 0.12
_refine_diff_density_max 0.764
_refine_diff_density_min -0.481
_refine_diff_density_rms 0.142
_refine_ls_extinction_coef 0.083(13)
_refine_ls_extinction_expression Fc^*^=kFc[1+0.001xFc^2^\l^3^/sin(2\q)]^-1/4^
_refine_ls_extinction_method 'SHELXL-2014/7 (Sheldrick 2014'
_refine_ls_goodness_of_fit_ref 1.433
_refine_ls_hydrogen_treatment constr
_refine_ls_matrix_type full
_refine_ls_number_parameters 542
_refine_ls_number_reflns 9144
_refine_ls_number_restraints 0
_refine_ls_restrained_S_all 1.433
_refine_ls_R_factor_all 0.2133
_refine_ls_R_factor_gt 0.1655
_refine_ls_shift/su_max 0.000
_refine_ls_shift/su_mean 0.000
_refine_ls_structure_factor_coef Fsqd
_refine_ls_weighting_details 'w=1/[\s^2^(Fo^2^)+(0.2000P)^2^] where P=(Fo^2^+2Fc^2^)/3'
_refine_ls_weighting_scheme calc
_refine_ls_wR_factor_gt 0.4455
_refine_ls_wR_factor_ref 0.4658
_reflns_Friedel_coverage 0.000
_reflns_number_gt 4725
_reflns_number_total 9144
_reflns_threshold_expression 'I > 2\s(I)'
_cod_data_source_file jo5b02192_si_003.cif
_cod_data_source_block mxd19s
_cod_original_cell_volume 2057.1(13)
_cod_database_code 4036493
_shelx_space_group_comment
;
The symmetry employed for this shelxl refinement is uniquely defined
by the following loop, which should always be used as a source of
symmetry information in preference to the above space-group names.
They are only intended as comments.
;
_shelx_estimated_absorpt_t_max 0.991
_shelx_estimated_absorpt_t_min 0.983
_olex2_refinement_description
;
1. Fixed Uiso
 At 1.2 times of:
  All C(H) groups
2.a Aromatic/amide H refined with riding coordinates:
 C3(H3), C4(H4), C5(H5), C6(H6), C7(H7), C8(H8), C11(H11), C12(H12), C13(H13),
 C14(H14), C15(H15), C17(H17), C18(H18), C19(H19), C20(H20), C21(H21), C23(H23),
  C24(H24), C25(H25), C26(H26), C27(H27), C30(H30), C31(H31), C32(H32),
 C33(H33), C34(H34), C35(H35), C38(H38), C39(H39), C40(H40), C41(H41), C42(H42),
  C44(H44), C45(H45), C46(H46), C47(H47), C48(H48), C50(H50), C51(H51),
 C52(H52), C53(H53), C54(H54)
;
_shelx_shelxl_version_number 2014/7
_olex2_submission_original_sample_id mxd19
_olex2_submission_special_instructions 'No special instructions were received'

loop_
_space_group_symop_operation_xyz
'x, y, z'
'-x, -y, -z'

loop_
_atom_site_label
_atom_site_type_symbol
_atom_site_fract_x
_atom_site_fract_y
_atom_site_fract_z
_atom_site_U_iso_or_equiv
_atom_site_adp_type
_atom_site_occupancy
_atom_site_site_symmetry_order
_atom_site_calc_flag
_atom_site_refinement_flags_posn
B1 B 0.7234(9) 0.2684(5) 0.4120(3) 0.0415(16) Uani 1 1 d .
B2 B 0.6652(9) 0.7083(5) 0.0897(3) 0.0399(15) Uani 1 1 d .
C1 C 0.6134(7) 0.2701(4) 0.5234(3) 0.0378(13) Uani 1 1 d .
C2 C 0.5232(7) 0.2114(4) 0.5825(3) 0.0406(14) Uani 1 1 d .
C3 C 0.4597(9) 0.1137(5) 0.5834(3) 0.0539(17) Uani 1 1 d .
H3 H 0.4764 0.0840 0.5468 0.065 Uiso 1 1 calc R
C4 C 0.3719(10) 0.0593(6) 0.6379(4) 0.070(2) Uani 1 1 d .
H4 H 0.3285 -0.0063 0.6376 0.085 Uiso 1 1 calc R
C5 C 0.3479(11) 0.1004(7) 0.6920(4) 0.080(3) Uani 1 1 d .
H5 H 0.2890 0.0629 0.7286 0.095 Uiso 1 1 calc R
C6 C 0.4110(12) 0.1982(8) 0.6927(3) 0.081(3) Uani 1 1 d .
H6 H 0.3940 0.2267 0.7297 0.097 Uiso 1 1 calc R
C7 C 0.4990(10) 0.2534(5) 0.6385(3) 0.0597(19) Uani 1 1 d .
H7 H 0.5426 0.3187 0.6391 0.072 Uiso 1 1 calc R
C8 C 0.6494(7) 0.3810(5) 0.5145(3) 0.0388(13) Uani 1 1 d .
H8 H 0.6009 0.4260 0.5435 0.047 Uiso 1 1 calc R
C9 C 0.7580(7) 0.4228(4) 0.4619(3) 0.0358(12) Uani 1 1 d .
C10 C 0.8251(7) 0.5293(4) 0.4532(3) 0.0372(13) Uani 1 1 d .
C11 C 0.7969(7) 0.5933(5) 0.5005(3) 0.0453(14) Uani 1 1 d .
H11 H 0.7347 0.5678 0.5393 0.054 Uiso 1 1 calc R
C12 C 0.8616(8) 0.6942(5) 0.4894(4) 0.0539(17) Uani 1 1 d .
H12 H 0.8425 0.7367 0.5209 0.065 Uiso 1 1 calc R
C13 C 0.9522(9) 0.7318(6) 0.4335(4) 0.0613(19) Uani 1 1 d .
H13 H 0.9936 0.8006 0.4263 0.074 Uiso 1 1 calc R
C14 C 0.9832(10) 0.6702(6) 0.3878(4) 0.065(2) Uani 1 1 d .
H14 H 1.0490 0.6961 0.3499 0.078 Uiso 1 1 calc R
C15 C 0.9191(8) 0.5692(5) 0.3961(3) 0.0526(16) Uani 1 1 d .
H15 H 0.9390 0.5287 0.3637 0.063 Uiso 1 1 calc R
C16 C 0.5630(7) 0.3218(5) 0.3744(3) 0.0419(14) Uani 1 1 d .
C17 C 0.4380(8) 0.2568(6) 0.3731(3) 0.0539(17) Uani 1 1 d .
H17 H 0.4483 0.1815 0.3946 0.065 Uiso 1 1 calc R
C18 C 0.2994(9) 0.3012(7) 0.3409(4) 0.0633(19) Uani 1 1 d .
H18 H 0.2186 0.2559 0.3403 0.076 Uiso 1 1 calc R
C19 C 0.2821(9) 0.4138(7) 0.3096(3) 0.064(2) Uani 1 1 d .
H19 H 0.1870 0.4452 0.2893 0.077 Uiso 1 1 calc R
C20 C 0.4020(9) 0.4773(6) 0.3084(3) 0.0559(18) Uani 1 1 d .
H20 H 0.3929 0.5514 0.2853 0.067 Uiso 1 1 calc R
C21 C 0.5390(8) 0.4338(5) 0.3413(3) 0.0493(15) Uani 1 1 d .
H21 H 0.6181 0.4807 0.3413 0.059 Uiso 1 1 calc R
C22 C 0.8614(7) 0.1796(4) 0.3832(3) 0.0388(13) Uani 1 1 d .
C23 C 0.9717(8) 0.1040(5) 0.4210(3) 0.0497(16) Uani 1 1 d .
H23 H 0.9587 0.1035 0.4643 0.060 Uiso 1 1 calc R
C24 C 1.1002(9) 0.0293(5) 0.3970(3) 0.0599(19) Uani 1 1 d .
H24 H 1.1708 -0.0194 0.4243 0.072 Uiso 1 1 calc R
C25 C 1.1237(9) 0.0268(6) 0.3338(4) 0.064(2) Uani 1 1 d .
H25 H 1.2093 -0.0230 0.3173 0.077 Uiso 1 1 calc R
C26 C 1.0171(10) 0.1001(6) 0.2955(3) 0.065(2) Uani 1 1 d .
H26 H 1.0317 0.0996 0.2522 0.078 Uiso 1 1 calc R
C27 C 0.8885(8) 0.1748(5) 0.3186(3) 0.0487(15) Uani 1 1 d .
H27 H 0.8187 0.2228 0.2908 0.058 Uiso 1 1 calc R
C28 C 0.7308(6) 0.8981(4) 0.0364(2) 0.0335(12) Uani 1 1 d .
C29 C 0.7916(7) 0.9997(4) 0.0442(3) 0.0361(12) Uani 1 1 d .
C30 C 0.8428(9) 1.0016(5) 0.1023(3) 0.0525(16) Uani 1 1 d .
H30 H 0.8392 0.9386 0.1355 0.063 Uiso 1 1 calc R
C31 C 0.8985(11) 1.0964(6) 0.1102(4) 0.067(2) Uani 1 1 d .
H31 H 0.9329 1.0971 0.1490 0.080 Uiso 1 1 calc R
C32 C 0.9044(9) 1.1893(6) 0.0627(4) 0.0598(18) Uani 1 1 d .
H32 H 0.9415 1.2532 0.0692 0.072 Uiso 1 1 calc R
C33 C 0.8561(8) 1.1892(5) 0.0056(4) 0.0539(17) Uani 1 1 d .
H33 H 0.8623 1.2528 -0.0271 0.065 Uiso 1 1 calc R
C34 C 0.7977(7) 1.0952(5) -0.0044(3) 0.0445(14) Uani 1 1 d .
H34 H 0.7628 1.0962 -0.0433 0.053 Uiso 1 1 calc R
C35 C 0.6589(7) 0.8905(5) -0.0151(3) 0.0399(13) Uani 1 1 d .
H35 H 0.6306 0.9557 -0.0452 0.048 Uiso 1 1 calc R
C36 C 0.6276(7) 0.7872(4) -0.0233(3) 0.0383(13) Uani 1 1 d .
C37 C 0.5780(7) 0.7672(5) -0.0807(3) 0.0426(14) Uani 1 1 d .
C38 C 0.5054(9) 0.6741(5) -0.0797(3) 0.0551(17) Uani 1 1 d .
H38 H 0.4891 0.6222 -0.0416 0.066 Uiso 1 1 calc R
C39 C 0.4547(10) 0.6546(6) -0.1345(4) 0.065(2) Uani 1 1 d .
H39 H 0.4040 0.5910 -0.1326 0.078 Uiso 1 1 calc R
C40 C 0.4805(10) 0.7302(7) -0.1908(4) 0.066(2) Uani 1 1 d .
H40 H 0.4489 0.7179 -0.2277 0.079 Uiso 1 1 calc R
C41 C 0.5519(11) 0.8225(8) -0.1923(3) 0.075(2) Uani 1 1 d .
H41 H 0.5671 0.8741 -0.2307 0.090 Uiso 1 1 calc R
C42 C 0.6025(9) 0.8429(6) -0.1398(3) 0.0563(17) Uani 1 1 d .
H42 H 0.6534 0.9068 -0.1427 0.068 Uiso 1 1 calc R
C43 C 0.7873(7) 0.5988(4) 0.1189(3) 0.0398(13) Uani 1 1 d .
C44 C 0.7755(8) 0.5505(5) 0.1845(3) 0.0486(15) Uani 1 1 d .
H44 H 0.6894 0.5808 0.2119 0.058 Uiso 1 1 calc R
C45 C 0.8860(9) 0.4612(6) 0.2089(4) 0.0622(19) Uani 1 1 d .
H45 H 0.8746 0.4322 0.2525 0.075 Uiso 1 1 calc R
C46 C 1.0142(10) 0.4127(6) 0.1705(4) 0.067(2) Uani 1 1 d .
H46 H 1.0892 0.3514 0.1877 0.081 Uiso 1 1 calc R
C47 C 1.0300(10) 0.4568(6) 0.1055(4) 0.0626(19) Uani 1 1 d .
H47 H 1.1162 0.4253 0.0787 0.075 Uiso 1 1 calc R
C48 C 0.9163(8) 0.5482(5) 0.0809(3) 0.0517(16) Uani 1 1 d .
H48 H 0.9274 0.5765 0.0372 0.062 Uiso 1 1 calc R
C49 C 0.4826(7) 0.7319(5) 0.1278(3) 0.0427(14) Uani 1 1 d .
C50 C 0.4348(9) 0.8244(6) 0.1581(3) 0.0582(18) Uani 1 1 d .
H50 H 0.5109 0.8748 0.1553 0.070 Uiso 1 1 calc R
C51 C 0.2773(11) 0.8417(8) 0.1920(4) 0.075(2) Uani 1 1 d .
H51 H 0.2507 0.9016 0.2131 0.091 Uiso 1 1 calc R
C52 C 0.1604(10) 0.7721(7) 0.1947(4) 0.067(2) Uani 1 1 d .
H52 H 0.0537 0.7855 0.2167 0.080 Uiso 1 1 calc R
C53 C 0.2017(9) 0.6806(6) 0.1644(4) 0.066(2) Uani 1 1 d .
H53 H 0.1227 0.6331 0.1654 0.079 Uiso 1 1 calc R
C54 C 0.3623(9) 0.6616(5) 0.1328(3) 0.0581(18) Uani 1 1 d .
H54 H 0.3904 0.5987 0.1142 0.070 Uiso 1 1 calc R
O1 O 0.8133(5) 0.3645(3) 0.41836(18) 0.0419(10) Uani 1 1 d .
O2 O 0.6612(5) 0.2114(3) 0.48007(18) 0.0452(10) Uani 1 1 d .
O3 O 0.6458(5) 0.6981(3) 0.02248(18) 0.0453(10) Uani 1 1 d .
O4 O 0.7571(5) 0.8100(3) 0.08222(18) 0.0444(10) Uani 1 1 d .

loop_
_atom_site_aniso_label
_atom_site_aniso_U_11
_atom_site_aniso_U_22
_atom_site_aniso_U_33
_atom_site_aniso_U_23
_atom_site_aniso_U_13
_atom_site_aniso_U_12
B1 0.044(4) 0.033(3) 0.046(4) -0.006(3) 0.005(3) -0.010(3)
B2 0.048(4) 0.031(3) 0.042(3) -0.006(2) -0.007(3) -0.008(3)
C1 0.034(3) 0.036(3) 0.042(3) -0.012(2) -0.002(2) 0.001(2)
C2 0.035(3) 0.038(3) 0.047(3) -0.008(2) -0.004(2) 0.001(2)
C3 0.060(4) 0.048(3) 0.053(4) -0.019(3) 0.006(3) -0.009(3)
C4 0.074(5) 0.057(4) 0.078(5) -0.010(4) 0.013(4) -0.026(4)
C5 0.088(6) 0.066(5) 0.067(5) 0.005(4) 0.009(4) -0.003(4)
C6 0.101(7) 0.091(6) 0.039(4) -0.006(4) 0.008(4) -0.008(5)
C7 0.082(5) 0.048(3) 0.046(4) -0.008(3) -0.001(3) -0.008(3)
C8 0.037(3) 0.040(3) 0.042(3) -0.016(2) -0.004(2) -0.005(2)
C9 0.033(3) 0.037(3) 0.040(3) -0.011(2) -0.008(2) -0.002(2)
C10 0.030(3) 0.035(3) 0.050(3) -0.009(2) -0.013(2) -0.008(2)
C11 0.040(3) 0.041(3) 0.057(4) -0.016(3) -0.005(3) -0.005(3)
C12 0.053(4) 0.043(3) 0.072(4) -0.021(3) -0.010(3) -0.008(3)
C13 0.058(4) 0.043(3) 0.084(5) -0.009(3) -0.013(4) -0.013(3)
C14 0.072(5) 0.057(4) 0.065(5) -0.001(3) 0.001(4) -0.032(4)
C15 0.054(4) 0.052(3) 0.058(4) -0.022(3) 0.002(3) -0.019(3)
C16 0.044(3) 0.039(3) 0.044(3) -0.016(2) 0.003(3) -0.007(3)
C17 0.045(4) 0.056(4) 0.061(4) -0.016(3) -0.003(3) -0.006(3)
C18 0.049(4) 0.081(5) 0.070(5) -0.027(4) -0.006(4) -0.022(4)
C19 0.041(4) 0.105(6) 0.051(4) -0.023(4) -0.010(3) -0.011(4)
C20 0.054(4) 0.059(4) 0.051(4) -0.011(3) -0.008(3) 0.005(3)
C21 0.049(4) 0.044(3) 0.054(4) -0.011(3) -0.005(3) -0.004(3)
C22 0.042(3) 0.031(2) 0.045(3) -0.007(2) -0.005(2) -0.009(2)
C23 0.059(4) 0.048(3) 0.038(3) -0.007(3) -0.002(3) 0.000(3)
C24 0.052(4) 0.051(4) 0.068(5) -0.012(3) 0.001(3) 0.009(3)
C25 0.062(5) 0.057(4) 0.070(5) -0.027(4) 0.010(4) 0.006(3)
C26 0.069(5) 0.076(5) 0.055(4) -0.036(4) -0.002(3) 0.001(4)
C27 0.056(4) 0.054(3) 0.042(3) -0.023(3) -0.006(3) -0.007(3)
C28 0.029(3) 0.034(3) 0.037(3) -0.012(2) 0.003(2) -0.003(2)
C29 0.030(3) 0.037(3) 0.042(3) -0.013(2) -0.002(2) -0.003(2)
C30 0.063(4) 0.049(3) 0.050(4) -0.013(3) -0.007(3) -0.019(3)
C31 0.082(6) 0.063(4) 0.064(5) -0.021(4) -0.021(4) -0.014(4)
C32 0.052(4) 0.052(4) 0.084(5) -0.033(4) -0.004(4) -0.008(3)
C33 0.051(4) 0.037(3) 0.076(5) -0.015(3) -0.005(3) -0.010(3)
C34 0.041(3) 0.040(3) 0.050(3) -0.011(3) 0.000(3) -0.003(2)
C35 0.044(3) 0.038(3) 0.039(3) -0.008(2) -0.007(2) -0.004(2)
C36 0.035(3) 0.038(3) 0.040(3) -0.009(2) -0.005(2) 0.002(2)
C37 0.042(3) 0.041(3) 0.047(3) -0.019(2) -0.007(3) 0.004(2)
C38 0.062(4) 0.051(3) 0.056(4) -0.015(3) -0.018(3) -0.002(3)
C39 0.077(5) 0.059(4) 0.072(5) -0.039(4) -0.019(4) 0.000(4)
C40 0.069(5) 0.076(5) 0.059(5) -0.034(4) -0.016(4) 0.007(4)
C41 0.092(6) 0.086(6) 0.040(4) -0.010(4) -0.010(4) 0.007(5)
C42 0.069(5) 0.059(4) 0.043(4) -0.014(3) -0.001(3) -0.013(3)
C43 0.040(3) 0.035(3) 0.045(3) -0.008(2) -0.001(2) -0.012(2)
C44 0.047(4) 0.053(3) 0.045(3) -0.004(3) -0.002(3) -0.017(3)
C45 0.062(5) 0.060(4) 0.061(4) -0.001(3) -0.012(3) -0.007(3)
C46 0.059(5) 0.058(4) 0.084(5) -0.015(4) -0.021(4) 0.004(3)
C47 0.066(5) 0.052(4) 0.071(5) -0.026(3) -0.005(4) 0.001(3)
C48 0.054(4) 0.053(3) 0.048(4) -0.018(3) -0.002(3) 0.000(3)
C49 0.041(3) 0.037(3) 0.047(3) -0.001(2) -0.008(3) -0.003(2)
C50 0.061(5) 0.055(4) 0.059(4) -0.016(3) -0.001(3) -0.010(3)
C51 0.070(5) 0.094(6) 0.061(5) -0.037(4) 0.003(4) 0.008(5)
C52 0.045(4) 0.086(5) 0.064(5) -0.014(4) 0.001(3) -0.005(4)
C53 0.044(4) 0.070(5) 0.076(5) 0.002(4) -0.002(3) -0.017(3)
C54 0.056(4) 0.047(3) 0.068(4) -0.013(3) 0.000(3) -0.006(3)
O1 0.041(2) 0.041(2) 0.045(2) -0.0114(17) -0.0011(17) -0.0100(17)
O2 0.055(3) 0.039(2) 0.041(2) -0.0104(17) 0.0018(18) -0.0086(18)
O3 0.059(3) 0.039(2) 0.042(2) -0.0112(17) -0.0113(19) -0.0082(18)
O4 0.049(2) 0.041(2) 0.043(2) -0.0064(17) -0.0047(18) -0.0087(18)

loop_
_atom_type_symbol
_atom_type_description
_atom_type_scat_dispersion_real
_atom_type_scat_dispersion_imag
_atom_type_scat_source
C C 0.0033 0.0016 'International Tables Vol C Tables 4.2.6.8 and 6.1.1.4'
H H 0.0000 0.0000 'International Tables Vol C Tables 4.2.6.8 and 6.1.1.4'
B B 0.0013 0.0007 'International Tables Vol C Tables 4.2.6.8 and 6.1.1.4'
O O 0.0106 0.0060 'International Tables Vol C Tables 4.2.6.8 and 6.1.1.4'

loop_
_geom_angle_atom_site_label_1
_geom_angle_atom_site_label_2
_geom_angle_atom_site_label_3
_geom_angle
C22 B1 C16 118.2(5)
O1 B1 C16 108.7(4)
O1 B1 C22 107.1(5)
O1 B1 O2 105.9(5)
O2 B1 C16 108.8(5)
O2 B1 C22 107.5(4)
C43 B2 C49 117.6(5)
O3 B2 C43 107.0(5)
O3 B2 C49 109.0(5)
O4 B2 C43 107.2(5)
O4 B2 C49 109.1(5)
O4 B2 O3 106.4(4)
C8 C1 C2 123.3(5)
O2 C1 C2 115.2(5)
O2 C1 C8 121.5(5)
C3 C2 C1 120.1(5)
C3 C2 C7 118.6(6)
C7 C2 C1 121.3(5)
C2 C3 H3 119.6
C2 C3 C4 120.8(6)
C4 C3 H3 119.6
C3 C4 H4 119.7
C5 C4 C3 120.5(7)
C5 C4 H4 119.7
C4 C5 H5 119.9
C4 C5 C6 120.1(7)
C6 C5 H5 119.9
C5 C6 H6 120.1
C7 C6 C5 119.9(8)
C7 C6 H6 120.1
C2 C7 H7 119.9
C6 C7 C2 120.1(7)
C6 C7 H7 119.9
C1 C8 H8 120.4
C9 C8 C1 119.2(5)
C9 C8 H8 120.4
C8 C9 C10 123.7(5)
O1 C9 C8 120.5(5)
O1 C9 C10 115.7(5)
C11 C10 C9 122.3(5)
C15 C10 C9 119.1(5)
C15 C10 C11 118.6(5)
C10 C11 H11 120.1
C12 C11 C10 119.9(6)
C12 C11 H11 120.1
C11 C12 H12 119.7
C13 C12 C11 120.6(6)
C13 C12 H12 119.7
C12 C13 H13 119.9
C12 C13 C14 120.3(6)
C14 C13 H13 119.9
C13 C14 H14 119.3
C13 C14 C15 121.3(7)
C15 C14 H14 119.3
C10 C15 H15 120.4
C14 C15 C10 119.2(6)
C14 C15 H15 120.4
C17 C16 B1 121.0(5)
C21 C16 B1 123.1(5)
C21 C16 C17 115.8(6)
C16 C17 H17 119.1
C18 C17 C16 121.8(6)
C18 C17 H17 119.1
C17 C18 H18 120.3
C17 C18 C19 119.4(7)
C19 C18 H18 120.3
C18 C19 H19 119.9
C20 C19 C18 120.1(7)
C20 C19 H19 119.9
C19 C20 H20 119.7
C19 C20 C21 120.6(7)
C21 C20 H20 119.7
C16 C21 H21 118.9
C20 C21 C16 122.1(6)
C20 C21 H21 118.9
C23 C22 B1 121.3(5)
C23 C22 C27 115.0(5)
C27 C22 B1 123.6(5)
C22 C23 H23 118.4
C24 C23 C22 123.1(6)
C24 C23 H23 118.4
C23 C24 H24 119.8
C25 C24 C23 120.5(6)
C25 C24 H24 119.8
C24 C25 H25 121.1
C24 C25 C26 117.8(6)
C26 C25 H25 121.1
C25 C26 H26 118.8
C25 C26 C27 122.4(6)
C27 C26 H26 118.8
C22 C27 H27 119.4
C26 C27 C22 121.2(6)
C26 C27 H27 119.4
C35 C28 C29 124.7(5)
O4 C28 C29 114.5(5)
O4 C28 C35 120.6(5)
C30 C29 C28 119.3(5)
C34 C29 C28 122.0(5)
C34 C29 C30 118.7(5)
C29 C30 H30 120.1
C31 C30 C29 119.7(6)
C31 C30 H30 120.1
C30 C31 H31 119.3
C32 C31 C30 121.3(7)
C32 C31 H31 119.3
C31 C32 H32 120.0
C31 C32 C33 120.0(7)
C33 C32 H32 120.0
C32 C33 H33 119.7
C32 C33 C34 120.6(6)
C34 C33 H33 119.7
C29 C34 H34 120.2
C33 C34 C29 119.5(6)
C33 C34 H34 120.2
C28 C35 H35 119.5
C28 C35 C36 121.1(5)
C36 C35 H35 119.5
C35 C36 C37 125.2(5)
O3 C36 C35 119.7(5)
O3 C36 C37 115.1(5)
C38 C37 C36 121.2(5)
C38 C37 C42 117.1(6)
C42 C37 C36 121.6(6)
C37 C38 H38 119.1
C37 C38 C39 121.8(6)
C39 C38 H38 119.1
C38 C39 H39 120.4
C40 C39 C38 119.1(7)
C40 C39 H39 120.4
C39 C40 H40 120.2
C41 C40 C39 119.6(7)
C41 C40 H40 120.2
C40 C41 H41 118.9
C40 C41 C42 122.2(7)
C42 C41 H41 118.9
C37 C42 H42 120.0
C41 C42 C37 120.1(7)
C41 C42 H42 120.0
C44 C43 B2 122.7(5)
C48 C43 B2 121.3(5)
C48 C43 C44 116.0(5)
C43 C44 H44 119.1
C45 C44 C43 121.9(6)
C45 C44 H44 119.1
C44 C45 H45 119.4
C44 C45 C46 121.3(7)
C46 C45 H45 119.4
C45 C46 H46 120.6
C45 C46 C47 118.9(7)
C47 C46 H46 120.6
C46 C47 H47 120.2
C46 C47 C48 119.5(6)
C48 C47 H47 120.2
C43 C48 C47 122.5(6)
C43 C48 H48 118.8
C47 C48 H48 118.8
C50 C49 B2 122.4(6)
C54 C49 B2 121.4(5)
C54 C49 C50 116.2(6)
C49 C50 H50 119.3
C51 C50 C49 121.4(7)
C51 C50 H50 119.3
C50 C51 H51 119.6
C52 C51 C50 120.8(8)
C52 C51 H51 119.6
C51 C52 H52 120.2
C51 C52 C53 119.6(7)
C53 C52 H52 120.2
C52 C53 H53 120.5
C54 C53 C52 119.0(7)
C54 C53 H53 120.5
C49 C54 C53 122.9(7)
C49 C54 H54 118.5
C53 C54 H54 118.5
C9 O1 B1 120.9(4)
C1 O2 B1 120.5(4)
C36 O3 B2 121.4(4)
C28 O4 B2 120.5(5)

loop_
_geom_bond_atom_site_label_1
_geom_bond_atom_site_label_2
_geom_bond_distance
B1 C16 1.609(9)
B1 C22 1.585(8)
B1 O1 1.525(8)
B1 O2 1.533(7)
B2 C43 1.596(8)
B2 C49 1.597(9)
B2 O3 1.527(8)
B2 O4 1.521(7)
C1 C2 1.473(8)
C1 C8 1.400(8)
C1 O2 1.286(7)
C2 C3 1.374(8)
C2 C7 1.400(9)
C3 H3 0.9300
C3 C4 1.376(9)
C4 H4 0.9300
C4 C5 1.355(11)
C5 H5 0.9300
C5 C6 1.383(12)
C6 H6 0.9300
C6 C7 1.376(10)
C7 H7 0.9300
C8 H8 0.9300
C8 C9 1.384(7)
C9 C10 1.459(7)
C9 O1 1.295(6)
C10 C11 1.397(8)
C10 C15 1.385(8)
C11 H11 0.9300
C11 C12 1.380(8)
C12 H12 0.9300
C12 C13 1.347(10)
C13 H13 0.9300
C13 C14 1.348(10)
C14 H14 0.9300
C14 C15 1.385(9)
C15 H15 0.9300
C16 C17 1.397(9)
C16 C21 1.393(8)
C17 H17 0.9300
C17 C18 1.383(10)
C18 H18 0.9300
C18 C19 1.387(10)
C19 H19 0.9300
C19 C20 1.336(10)
C20 H20 0.9300
C20 C21 1.379(9)
C21 H21 0.9300
C22 C23 1.390(8)
C22 C27 1.400(8)
C23 H23 0.9300
C23 C24 1.387(9)
C24 H24 0.9300
C24 C25 1.364(10)
C25 H25 0.9300
C25 C26 1.367(10)
C26 H26 0.9300
C26 C27 1.381(9)
C27 H27 0.9300
C28 C29 1.465(8)
C28 C35 1.367(8)
C28 O4 1.304(6)
C29 C30 1.395(8)
C29 C34 1.388(7)
C30 H30 0.9300
C30 C31 1.368(9)
C31 H31 0.9300
C31 C32 1.354(10)
C32 H32 0.9300
C32 C33 1.356(10)
C33 H33 0.9300
C33 C34 1.388(8)
C34 H34 0.9300
C35 H35 0.9300
C35 C36 1.386(8)
C36 C37 1.450(8)
C36 O3 1.303(6)
C37 C38 1.362(9)
C37 C42 1.411(8)
C38 H38 0.9300
C38 C39 1.398(9)
C39 H39 0.9300
C39 C40 1.367(10)
C40 H40 0.9300
C40 C41 1.345(11)
C41 H41 0.9300
C41 C42 1.357(10)
C42 H42 0.9300
C43 C44 1.410(8)
C43 C48 1.382(8)
C44 H44 0.9300
C44 C45 1.355(9)
C45 H45 0.9300
C45 C46 1.372(10)
C46 H46 0.9300
C46 C47 1.386(10)
C47 H47 0.9300
C47 C48 1.388(9)
C48 H48 0.9300
C49 C50 1.407(9)
C49 C54 1.383(9)
C50 H50 0.9300
C50 C51 1.382(10)
C51 H51 0.9300
C51 C52 1.363(11)
C52 H52 0.9300
C52 C53 1.394(11)
C53 H53 0.9300
C53 C54 1.384(10)
C54 H54 0.9300

loop_
_geom_torsion_atom_site_label_1
_geom_torsion_atom_site_label_2
_geom_torsion_atom_site_label_3
_geom_torsion_atom_site_label_4
_geom_torsion
B1 C16 C17 C18 -179.8(6)
B1 C16 C21 C20 178.8(6)
B1 C22 C23 C24 -176.3(6)
B1 C22 C27 C26 176.1(6)
B2 C43 C44 C45 -176.4(6)
B2 C43 C48 C47 176.3(6)
B2 C49 C50 C51 -178.6(6)
B2 C49 C54 C53 -178.8(6)
C1 C2 C3 C4 -178.5(6)
C1 C2 C7 C6 178.5(6)
C1 C8 C9 C10 -169.9(5)
C1 C8 C9 O1 6.5(8)
C2 C1 C8 C9 169.5(5)
C2 C1 O2 B1 167.5(5)
C2 C3 C4 C5 -0.8(12)
C3 C2 C7 C6 -1.1(10)
C3 C4 C5 C6 0.4(13)
C4 C5 C6 C7 -0.4(13)
C5 C6 C7 C2 0.7(12)
C7 C2 C3 C4 1.1(10)
C8 C1 C2 C3 165.7(6)
C8 C1 C2 C7 -13.9(9)
C8 C1 O2 B1 -13.9(8)
C8 C9 C10 C11 6.1(8)
C8 C9 C10 C15 -173.5(6)
C8 C9 O1 B1 18.9(8)
C9 C10 C11 C12 -179.2(5)
C9 C10 C15 C14 -179.9(6)
C10 C9 O1 B1 -164.4(5)
C10 C11 C12 C13 -0.1(10)
C11 C10 C15 C14 0.5(9)
C11 C12 C13 C14 -1.1(11)
C12 C13 C14 C15 2.0(12)
C13 C14 C15 C10 -1.8(11)
C15 C10 C11 C12 0.4(9)
C16 B1 C22 C23 -159.1(5)
C16 B1 C22 C27 24.6(8)
C16 B1 O1 C9 80.1(6)
C16 B1 O2 C1 -82.8(7)
C16 C17 C18 C19 -0.8(10)
C17 C16 C21 C20 -1.0(9)
C17 C18 C19 C20 2.7(11)
C18 C19 C20 C21 -3.7(11)
C19 C20 C21 C16 2.9(10)
C21 C16 C17 C18 0.0(9)
C22 B1 C16 C17 71.3(7)
C22 B1 C16 C21 -108.6(6)
C22 B1 O1 C9 -151.1(5)
C22 B1 O2 C1 148.1(5)
C22 C23 C24 C25 -0.2(11)
C23 C22 C27 C26 -0.4(9)
C23 C24 C25 C26 0.1(12)
C24 C25 C26 C27 -0.2(12)
C25 C26 C27 C22 0.4(12)
C27 C22 C23 C24 0.3(10)
C28 C29 C30 C31 -179.4(6)
C28 C29 C34 C33 179.9(5)
C28 C35 C36 C37 -169.4(5)
C28 C35 C36 O3 9.1(8)
C29 C28 C35 C36 170.3(5)
C29 C28 O4 B2 164.9(5)
C29 C30 C31 C32 0.3(11)
C30 C29 C34 C33 0.8(8)
C30 C31 C32 C33 -0.7(11)
C31 C32 C33 C34 1.1(10)
C32 C33 C34 C29 -1.2(9)
C34 C29 C30 C31 -0.3(9)
C35 C28 C29 C30 171.9(5)
C35 C28 C29 C34 -7.2(8)
C35 C28 O4 B2 -18.0(7)
C35 C36 C37 C38 -161.6(6)
C35 C36 C37 C42 18.3(9)
C35 C36 O3 B2 12.8(8)
C36 C37 C38 C39 179.0(6)
C36 C37 C42 C41 -178.8(6)
C37 C36 O3 B2 -168.5(5)
C37 C38 C39 C40 0.8(10)
C38 C37 C42 C41 1.1(10)
C38 C39 C40 C41 -0.9(11)
C39 C40 C41 C42 1.1(12)
C40 C41 C42 C37 -1.2(12)
C42 C37 C38 C39 -0.9(9)
C43 B2 C49 C50 112.0(6)
C43 B2 C49 C54 -67.8(8)
C43 B2 O3 C36 -146.5(5)
C43 B2 O4 C28 148.8(5)
C43 C44 C45 C46 -0.6(11)
C44 C43 C48 C47 -1.2(10)
C44 C45 C46 C47 0.1(12)
C45 C46 C47 C48 -0.1(12)
C46 C47 C48 C43 0.7(11)
C48 C43 C44 C45 1.1(10)
C49 B2 C43 C44 -26.7(9)
C49 B2 C43 C48 156.0(6)
C49 B2 O3 C36 85.4(6)
C49 B2 O4 C28 -82.9(6)
C49 C50 C51 C52 -2.8(12)
C50 C49 C54 C53 1.5(10)
C50 C51 C52 C53 1.6(12)
C51 C52 C53 C54 1.0(11)
C52 C53 C54 C49 -2.6(11)
C54 C49 C50 C51 1.2(10)
O1 B1 C16 C17 -166.5(5)
O1 B1 C16 C21 13.6(8)
O1 B1 C22 C23 77.9(6)
O1 B1 C22 C27 -98.4(7)
O1 B1 O2 C1 33.8(7)
O1 C9 C10 C11 -170.5(5)
O1 C9 C10 C15 9.9(8)
O2 B1 C16 C17 -51.7(7)
O2 B1 C16 C21 128.5(5)
O2 B1 C22 C23 -35.5(8)
O2 B1 C22 C27 148.1(6)
O2 B1 O1 C9 -36.6(6)
O2 C1 C2 C3 -15.7(8)
O2 C1 C2 C7 164.7(6)
O2 C1 C8 C9 -9.1(9)
O3 B2 C43 C44 -149.6(6)
O3 B2 C43 C48 33.1(8)
O3 B2 C49 C50 -126.2(6)
O3 B2 C49 C54 54.1(7)
O3 B2 O4 C28 34.6(6)
O3 C36 C37 C38 19.8(8)
O3 C36 C37 C42 -160.3(5)
O4 B2 C43 C44 96.6(6)
O4 B2 C43 C48 -80.7(7)
O4 B2 C49 C50 -10.4(8)
O4 B2 C49 C54 169.9(5)
O4 B2 O3 C36 -32.2(7)
O4 C28 C29 C30 -11.1(7)
O4 C28 C29 C34 169.8(5)
O4 C28 C35 C36 -6.5(8)
